data_7251366
loop_
_publ_author_name
'Kumar, Satyanand'
'Kumar, Ravi'
'Mishra, Rakesh K.'
'Awasthi, Satish Kumar'

_publ_section_title
;
 Exploring weak noncovalent interactions in a few halo-substituted
 quinolones.
;
_journal_issue 44
_journal_name_full 'RSC advances'
_journal_page_first 37216
_journal_page_last 37225
_journal_paper_doi 10.1039/d5ra03605d
_journal_volume 15
_journal_year 2025
_chemical_formula_moiety 'C13 H11 Cl F N O3'
_chemical_formula_sum 'C13 H11 Cl F N O3'
_chemical_formula_weight 283.69
_space_group_IT_number 14
_space_group_name_Hall '-P 2ybc'
_space_group_name_H-M_alt 'P 1 21/c 1'
_symmetry_cell_setting monoclinic
_symmetry_space_group_name_Hall '-P 2ybc'
_symmetry_space_group_name_H-M 'P 1 21/c 1'
_atom_sites_solution_hydrogens geom
_atom_sites_solution_primary direct
_atom_sites_solution_secondary difmap
_audit_creation_method SHELXL-97
_audit_update_record
;
2012-07-29 deposited with the CCDC.	2025-09-09 downloaded from the CCDC.
;
_cell_angle_alpha 90.00
_cell_angle_beta 91.831(6)
_cell_angle_gamma 90.00
_cell_formula_units_Z 8
_cell_length_a 11.9920(8)
_cell_length_b 25.5932(18)
_cell_length_c 8.1786(7)
_cell_measurement_reflns_used 3259
_cell_measurement_temperature 298(2)
_cell_measurement_theta_max 29.1728
_cell_measurement_theta_min 2.9249
_cell_volume 2508.8(3)
_computing_cell_refinement 'CrysAlis PRO (Oxford diffraction 2009)'
_computing_data_collection 'CrysAlis PRO (Oxford diffraction 2009)'
_computing_data_reduction 'CrysAlis PRO'
_computing_molecular_graphics 'Mercury (Macrae, et al. 2006)'
_computing_publication_material 'publCIF (Westrip, 2010)'
_computing_structure_refinement 'SHELXL-97 (Sheldrick, 1997)'
_computing_structure_solution 'SHELXS-97 (Sheldrick, 1997)'
_diffrn_ambient_temperature 298(2)
_diffrn_measured_fraction_theta_full 0.990
_diffrn_measured_fraction_theta_max 0.990
_diffrn_measurement_device_type 'oxford diffraction xcalibur, sapphire3'
_diffrn_measurement_method '\w scans'
_diffrn_radiation_monochromator graphite
_diffrn_radiation_source 'fine-focus sealed tube'
_diffrn_radiation_type MoK\a
_diffrn_radiation_wavelength 0.71073
_diffrn_reflns_av_R_equivalents 0.0485
_diffrn_reflns_av_sigmaI/netI 0.0585
_diffrn_reflns_limit_h_max 16
_diffrn_reflns_limit_h_min -15
_diffrn_reflns_limit_k_max 33
_diffrn_reflns_limit_k_min -35
_diffrn_reflns_limit_l_max 11
_diffrn_reflns_limit_l_min -9
_diffrn_reflns_number 23557
_diffrn_reflns_theta_full 29.24
_diffrn_reflns_theta_max 29.24
_diffrn_reflns_theta_min 2.93
_exptl_absorpt_coefficient_mu 0.320
_exptl_absorpt_correction_T_max 0.935
_exptl_absorpt_correction_T_min 0.848
_exptl_absorpt_correction_type multi-scan
_exptl_absorpt_process_details '(crystalis pro; oxford diffraction, 2009)'
_exptl_crystal_colour colourless
_exptl_crystal_density_diffrn 1.502
_exptl_crystal_density_method 'not measured'
_exptl_crystal_description block
_exptl_crystal_F_000 1168
_exptl_crystal_size_max 0.57
_exptl_crystal_size_mid 0.43
_exptl_crystal_size_min 0.21
_refine_diff_density_max 0.318
_refine_diff_density_min -0.307
_refine_diff_density_rms 0.052
_refine_ls_extinction_method none
_refine_ls_goodness_of_fit_ref 0.992
_refine_ls_hydrogen_treatment constr
_refine_ls_matrix_type full
_refine_ls_number_parameters 347
_refine_ls_number_reflns 6004
_refine_ls_number_restraints 0
_refine_ls_restrained_S_all 0.992
_refine_ls_R_factor_all 0.1426
_refine_ls_R_factor_gt 0.0818
_refine_ls_shift/su_max 0.000
_refine_ls_shift/su_mean 0.000
_refine_ls_structure_factor_coef Fsqd
_refine_ls_weighting_details 'calc w=1/[\s^2^(Fo^2^)+(0.1069P)^2^+2.4295P] where P=(Fo^2^+2Fc^2^)/3'
_refine_ls_weighting_scheme calc
_refine_ls_wR_factor_gt 0.2054
_refine_ls_wR_factor_ref 0.2462
_reflns_number_gt 3455
_reflns_number_total 6830
_reflns_threshold_expression >2sigma(I)
_cod_data_source_file d5ra03605d2.cif
_cod_data_source_block 6
_cod_depositor_comments
;
The following automatic conversions were performed:

data item '_refine_ls_hydrogen_treatment' value 'Constr' was changed
to 'constr' in accordance with the
/home/data/users/saulius/crontab/automatic-downloads/current/RSC/lib/dictionaries/cif_core.dic
dictionary named 'cif_core.dic' version 2.4.2 last updated on
2011-04-26.

Automatic conversion script
Id: cif_fix_values 8170 2020-07-09 18:12:32Z antanas 
;
_cod_original_sg_symbol_H-M 'P 21/c'
_cod_database_code 7251366

loop_
_symmetry_equiv_pos_as_xyz
'x, y, z'
'-x, y+1/2, -z+1/2'
'-x, -y, -z'
'x, -y-1/2, z-1/2'

loop_
_atom_site_label
_atom_site_type_symbol
_atom_site_fract_x
_atom_site_fract_y
_atom_site_fract_z
_atom_site_U_iso_or_equiv
_atom_site_adp_type
_atom_site_occupancy
_atom_site_symmetry_multiplicity
_atom_site_calc_flag
_atom_site_refinement_flags
_atom_site_disorder_assembly
_atom_site_disorder_group
Cl2 Cl 0.39820(11) 0.32193(5) 0.31349(17) 0.0789(4) Uani 1 1 d . . .
Cl1 Cl -0.20308(10) 0.38663(5) -0.37440(15) 0.0719(4) Uani 1 1 d . . .
O6 O -0.2128(3) 0.23207(12) -0.2664(4) 0.0704(9) Uani 1 1 d . . .
F2 F -0.4338(2) 0.38013(11) -0.4842(3) 0.0737(8) Uani 1 1 d . . .
C7 C -0.5043(3) 0.42118(14) -0.0768(5) 0.0466(9) Uani 1 1 d . . .
N2 N -0.3859(3) 0.44783(12) 0.1510(4) 0.0478(8) Uani 1 1 d . . .
N1 N 0.0449(3) 0.30884(13) -0.0520(4) 0.0509(8) Uani 1 1 d . . .
C5 C -0.4768(3) 0.45780(14) 0.2369(5) 0.0488(9) Uani 1 1 d . . .
H5 H -0.4660 0.4712 0.3419 0.059 Uiso 1 1 calc R . .
C8 C -0.3971(3) 0.42890(14) -0.0083(5) 0.0447(9) Uani 1 1 d . . .
O3 O -0.6989(2) 0.42285(13) -0.0487(4) 0.0682(9) Uani 1 1 d . . .
C12 C -0.3037(3) 0.41765(16) -0.0996(5) 0.0511(10) Uani 1 1 d . . .
H12 H -0.2325 0.4216 -0.0528 0.061 Uiso 1 1 calc R . .
C4 C -0.5847(3) 0.44970(15) 0.1814(5) 0.0496(9) Uani 1 1 d . . .
F1 F 0.3783(2) 0.20917(11) 0.3046(4) 0.0834(9) Uani 1 1 d . . .
C24 C 0.2126(3) 0.31310(16) 0.1217(5) 0.0519(10) Uani 1 1 d . . .
H24 H 0.2127 0.3494 0.1156 0.062 Uiso 1 1 calc R . .
C6 C -0.6061(3) 0.43106(15) 0.0163(5) 0.0504(10) Uani 1 1 d . . .
C19 C 0.1286(3) 0.22920(16) 0.0512(5) 0.0516(10) Uani 1 1 d . . .
O5 O 0.0361(3) 0.14956(13) -0.0023(5) 0.0846(11) Uani 1 1 d . . .
C11 C -0.3166(3) 0.40080(16) -0.2576(5) 0.0534(10) Uani 1 1 d . . .
O1 O -0.7732(3) 0.45459(14) 0.2465(4) 0.0735(9) Uani 1 1 d . . .
C18 C 0.0392(4) 0.19704(18) -0.0271(5) 0.0567(11) Uani 1 1 d . . .
C20 C 0.1285(3) 0.28369(15) 0.0400(5) 0.0478(9) Uani 1 1 d . . .
O2 O -0.6472(3) 0.47696(16) 0.4381(5) 0.0843(11) Uani 1 1 d . . .
C10 C -0.4233(4) 0.39500(16) -0.3273(5) 0.0564(10) Uani 1 1 d . . .
C15 C -0.1292(3) 0.19940(18) -0.2227(5) 0.0554(10) Uani 1 1 d . . .
C17 C -0.0416(3) 0.22643(17) -0.1228(5) 0.0533(10) Uani 1 1 d . . .
O4 O -0.1267(3) 0.15475(13) -0.2657(4) 0.0778(10) Uani 1 1 d . . .
C3 C -0.6699(4) 0.46201(16) 0.3016(6) 0.0581(11) Uani 1 1 d . . .
C22 C 0.2951(4) 0.23291(18) 0.2165(6) 0.0605(11) Uani 1 1 d . . .
C21 C 0.2145(4) 0.20434(17) 0.1411(5) 0.0574(11) Uani 1 1 d . . .
H21 H 0.2159 0.1681 0.1486 0.069 Uiso 1 1 calc R . .
C9 C -0.5156(3) 0.40457(16) -0.2396(5) 0.0532(10) Uani 1 1 d . . .
H9 H -0.5862 0.4001 -0.2879 0.064 Uiso 1 1 calc R . .
C16 C -0.0346(3) 0.27997(16) -0.1277(5) 0.0511(10) Uani 1 1 d . . .
H16 H -0.0895 0.2977 -0.1885 0.061 Uiso 1 1 calc R . .
C23 C 0.2950(3) 0.28693(18) 0.2110(5) 0.0557(10) Uani 1 1 d . . .
C26 C -0.2749(3) 0.45947(18) 0.2245(5) 0.0586(11) Uani 1 1 d . . .
H26A H -0.2828 0.4723 0.3339 0.088 Uiso 1 1 calc R . .
H26B H -0.2389 0.4855 0.1603 0.088 Uiso 1 1 calc R . .
H26C H -0.2306 0.4282 0.2273 0.088 Uiso 1 1 calc R . .
C13 C -0.3018(4) 0.2095(2) -0.3692(7) 0.0775(14) Uani 1 1 d . . .
H13A H -0.3390 0.1818 -0.3112 0.093 Uiso 1 1 calc R . .
H13B H -0.2717 0.1950 -0.4682 0.093 Uiso 1 1 calc R . .
C25 C 0.0434(4) 0.36573(16) -0.0675(6) 0.0677(13) Uani 1 1 d . . .
H25A H -0.0114 0.3758 -0.1497 0.101 Uiso 1 1 calc R . .
H25B H 0.1156 0.3778 -0.0983 0.101 Uiso 1 1 calc R . .
H25C H 0.0250 0.3810 0.0354 0.101 Uiso 1 1 calc R . .
C2 C -0.8608(4) 0.4652(2) 0.3610(8) 0.0904(18) Uani 1 1 d . . .
H2A H -0.8713 0.4352 0.4314 0.109 Uiso 1 1 calc R . .
H2B H -0.8408 0.4950 0.4290 0.109 Uiso 1 1 calc R . .
C1 C -0.9633(5) 0.4760(3) 0.2659(10) 0.138(3) Uani 1 1 d . . .
H1A H -0.9523 0.5059 0.1973 0.207 Uiso 1 1 calc R . .
H1B H -1.0227 0.4830 0.3388 0.207 Uiso 1 1 calc R . .
H1C H -0.9824 0.4463 0.1991 0.207 Uiso 1 1 calc R . .
C14 C -0.3811(5) 0.2519(3) -0.4100(7) 0.0930(17) Uani 1 1 d . . .
H14A H -0.4093 0.2662 -0.3110 0.140 Uiso 1 1 calc R . .
H14B H -0.4419 0.2383 -0.4763 0.140 Uiso 1 1 calc R . .
H14C H -0.3437 0.2788 -0.4690 0.140 Uiso 1 1 calc R . .

loop_
_atom_site_aniso_label
_atom_site_aniso_U_11
_atom_site_aniso_U_22
_atom_site_aniso_U_33
_atom_site_aniso_U_23
_atom_site_aniso_U_13
_atom_site_aniso_U_12
Cl2 0.0707(8) 0.0772(8) 0.0875(9) 0.0039(7) -0.0183(6) -0.0136(6)
Cl1 0.0655(7) 0.0839(9) 0.0664(7) -0.0046(6) 0.0034(6) 0.0050(6)
O6 0.0602(19) 0.065(2) 0.086(2) -0.0190(17) -0.0079(17) -0.0083(15)
F2 0.0739(17) 0.090(2) 0.0563(15) -0.0095(14) -0.0113(13) -0.0052(14)
C7 0.048(2) 0.0380(19) 0.053(2) 0.0083(17) -0.0063(17) -0.0051(15)
N2 0.0450(18) 0.0475(18) 0.0503(19) 0.0013(15) -0.0103(14) 0.0038(14)
N1 0.0432(18) 0.0466(18) 0.063(2) -0.0098(16) 0.0026(15) -0.0038(14)
C5 0.057(2) 0.041(2) 0.047(2) 0.0034(17) -0.0090(18) 0.0026(17)
C8 0.044(2) 0.039(2) 0.050(2) 0.0046(17) -0.0075(16) 0.0001(15)
O3 0.0445(17) 0.085(2) 0.075(2) 0.0011(17) -0.0086(14) -0.0131(15)
C12 0.047(2) 0.053(2) 0.053(2) 0.0073(18) -0.0080(18) 0.0026(17)
C4 0.050(2) 0.044(2) 0.055(2) 0.0054(18) -0.0050(18) 0.0034(17)
F1 0.0675(18) 0.0779(19) 0.104(2) 0.0183(16) -0.0132(16) 0.0004(14)
C24 0.051(2) 0.050(2) 0.055(2) -0.0022(19) 0.0067(18) -0.0100(18)
C6 0.044(2) 0.041(2) 0.066(3) 0.0117(18) -0.0044(18) -0.0033(16)
C19 0.049(2) 0.050(2) 0.056(2) -0.0027(19) 0.0175(19) -0.0043(17)
O5 0.087(3) 0.0495(19) 0.116(3) 0.0030(19) -0.011(2) -0.0179(17)
C11 0.055(2) 0.056(2) 0.049(2) 0.0031(19) -0.0026(18) 0.0011(18)
O1 0.0471(18) 0.091(2) 0.083(2) -0.0155(19) 0.0064(16) -0.0053(16)
C18 0.055(3) 0.056(3) 0.059(3) -0.007(2) 0.014(2) -0.0098(19)
C20 0.042(2) 0.049(2) 0.053(2) -0.0037(18) 0.0135(17) -0.0049(16)
O2 0.061(2) 0.117(3) 0.075(2) -0.025(2) 0.0043(18) 0.0023(19)
C10 0.068(3) 0.053(2) 0.048(2) -0.0015(19) -0.009(2) -0.0028(19)
C15 0.051(2) 0.057(3) 0.059(3) -0.010(2) 0.0123(19) -0.015(2)
C17 0.047(2) 0.058(3) 0.055(2) -0.010(2) 0.0103(19) -0.0093(18)
O4 0.078(2) 0.058(2) 0.098(3) -0.0218(18) 0.0027(19) -0.0135(16)
C3 0.056(3) 0.049(2) 0.069(3) 0.002(2) -0.001(2) -0.0008(19)
C22 0.049(2) 0.068(3) 0.065(3) 0.009(2) 0.006(2) -0.001(2)
C21 0.053(2) 0.052(2) 0.068(3) 0.006(2) 0.012(2) -0.0028(19)
C9 0.048(2) 0.053(2) 0.058(3) 0.0029(19) -0.0131(19) -0.0072(18)
C16 0.043(2) 0.052(2) 0.058(2) -0.0084(19) 0.0061(18) -0.0019(17)
C23 0.050(2) 0.063(3) 0.054(2) -0.004(2) 0.0027(19) -0.0075(19)
C26 0.042(2) 0.068(3) 0.064(3) -0.008(2) -0.0151(19) 0.0073(19)
C13 0.069(3) 0.079(4) 0.084(4) -0.017(3) -0.012(3) -0.017(3)
C25 0.065(3) 0.046(2) 0.092(4) -0.005(2) -0.004(2) -0.002(2)
C2 0.064(3) 0.100(4) 0.108(5) -0.021(3) 0.023(3) -0.007(3)
C1 0.055(4) 0.202(8) 0.156(7) -0.093(6) -0.007(4) 0.015(4)
C14 0.082(4) 0.115(5) 0.081(4) 0.003(3) -0.012(3) -0.012(3)

loop_
_atom_type_symbol
_atom_type_description
_atom_type_scat_dispersion_real
_atom_type_scat_dispersion_imag
_atom_type_scat_source
C C 0.0030 0.0020 'International Tables Vol C Tables 4.2.6.8 and 6.1.1.4'
H H 0.0000 0.0000 'International Tables Vol C Tables 4.2.6.8 and 6.1.1.4'
Cl Cl 0.1480 0.1590 'International Tables Vol C Tables 4.2.6.8 and 6.1.1.4'
F F 0.0170 0.0100 'International Tables Vol C Tables 4.2.6.8 and 6.1.1.4'
N N 0.0060 0.0030 'International Tables Vol C Tables 4.2.6.8 and 6.1.1.4'
O O 0.0110 0.0060 'International Tables Vol C Tables 4.2.6.8 and 6.1.1.4'

loop_
_geom_angle_atom_site_label_1
_geom_angle_atom_site_label_2
_geom_angle_atom_site_label_3
_geom_angle
_geom_angle_site_symmetry_1
_geom_angle_site_symmetry_3
_geom_angle_publ_flag
C15 O6 C13 115.7(4) . . ?
C8 C7 C9 118.9(4) . . ?
C8 C7 C6 122.1(4) . . ?
C9 C7 C6 119.0(4) . . ?
C5 N2 C8 120.0(3) . . ?
C5 N2 C26 119.2(3) . . ?
C8 N2 C26 120.7(3) . . ?
C16 N1 C20 118.9(3) . . ?
C16 N1 C25 120.2(4) . . ?
C20 N1 C25 120.9(3) . . ?
N2 C5 C4 124.9(4) . . ?
N2 C5 H5 117.6 . . ?
C4 C5 H5 117.6 . . ?
C7 C8 N2 119.0(3) . . ?
C7 C8 C12 119.9(4) . . ?
N2 C8 C12 121.1(3) . . ?
C11 C12 C8 120.2(4) . . ?
C11 C12 H12 119.9 . . ?
C8 C12 H12 119.9 . . ?
C5 C4 C6 119.7(4) . . ?
C5 C4 C3 114.4(4) . . ?
C6 C4 C3 125.9(4) . . ?
C23 C24 C20 118.7(4) . . ?
C23 C24 H24 120.7 . . ?
C20 C24 H24 120.7 . . ?
O3 C6 C4 126.0(4) . . ?
O3 C6 C7 119.7(4) . . ?
C4 C6 C7 114.3(3) . . ?
C20 C19 C21 119.1(4) . . ?
C20 C19 C18 121.8(4) . . ?
C21 C19 C18 119.0(4) . . ?
C12 C11 C10 119.7(4) . . ?
C12 C11 Cl1 121.4(3) . . ?
C10 C11 Cl1 118.8(3) . . ?
C3 O1 C2 116.3(4) . . ?
O5 C18 C17 125.6(4) . . ?
O5 C18 C19 120.1(4) . . ?
C17 C18 C19 114.2(4) . . ?
C19 C20 N1 119.7(4) . . ?
C19 C20 C24 120.2(4) . . ?
N1 C20 C24 120.1(4) . . ?
F2 C10 C9 120.2(4) . . ?
F2 C10 C11 118.6(4) . . ?
C9 C10 C11 121.2(4) . . ?
O4 C15 O6 122.8(4) . . ?
O4 C15 C17 125.8(4) . . ?
O6 C15 C17 111.4(4) . . ?
C16 C17 C18 119.8(4) . . ?
C16 C17 C15 119.5(4) . . ?
C18 C17 C15 120.6(4) . . ?
O2 C3 O1 123.1(4) . . ?
O2 C3 C4 123.1(4) . . ?
O1 C3 C4 113.9(4) . . ?
C21 C22 F1 120.4(4) . . ?
C21 C22 C23 121.9(4) . . ?
F1 C22 C23 117.7(4) . . ?
C22 C21 C19 120.0(4) . . ?
C22 C21 H21 120.0 . . ?
C19 C21 H21 120.0 . . ?
C10 C9 C7 120.0(4) . . ?
C10 C9 H9 120.0 . . ?
C7 C9 H9 120.0 . . ?
N1 C16 C17 125.4(4) . . ?
N1 C16 H16 117.3 . . ?
C17 C16 H16 117.3 . . ?
C22 C23 C24 120.1(4) . . ?
C22 C23 Cl2 120.2(3) . . ?
C24 C23 Cl2 119.7(3) . . ?
N2 C26 H26A 109.5 . . ?
N2 C26 H26B 109.5 . . ?
H26A C26 H26B 109.5 . . ?
N2 C26 H26C 109.5 . . ?
H26A C26 H26C 109.5 . . ?
H26B C26 H26C 109.5 . . ?
O6 C13 C14 107.1(4) . . ?
O6 C13 H13A 110.3 . . ?
C14 C13 H13A 110.3 . . ?
O6 C13 H13B 110.3 . . ?
C14 C13 H13B 110.3 . . ?
H13A C13 H13B 108.6 . . ?
N1 C25 H25A 109.5 . . ?
N1 C25 H25B 109.5 . . ?
H25A C25 H25B 109.5 . . ?
N1 C25 H25C 109.5 . . ?
H25A C25 H25C 109.5 . . ?
H25B C25 H25C 109.5 . . ?
C1 C2 O1 107.8(5) . . ?
C1 C2 H2A 110.2 . . ?
O1 C2 H2A 110.1 . . ?
C1 C2 H2B 110.1 . . ?
O1 C2 H2B 110.1 . . ?
H2A C2 H2B 108.5 . . ?
C2 C1 H1A 109.5 . . ?
C2 C1 H1B 109.5 . . ?
H1A C1 H1B 109.5 . . ?
C2 C1 H1C 109.5 . . ?
H1A C1 H1C 109.5 . . ?
H1B C1 H1C 109.5 . . ?
C13 C14 H14A 109.5 . . ?
C13 C14 H14B 109.5 . . ?
H14A C14 H14B 109.5 . . ?
C13 C14 H14C 109.5 . . ?
H14A C14 H14C 109.5 . . ?
H14B C14 H14C 109.5 . . ?

loop_
_geom_bond_atom_site_label_1
_geom_bond_atom_site_label_2
_geom_bond_distance
_geom_bond_site_symmetry_2
_geom_bond_publ_flag
Cl2 C23 1.724(4) . ?
Cl1 C11 1.727(4) . ?
O6 C15 1.346(5) . ?
O6 C13 1.457(5) . ?
F2 C10 1.341(5) . ?
C7 C8 1.400(5) . ?
C7 C9 1.400(6) . ?
C7 C6 1.482(5) . ?
N2 C5 1.340(5) . ?
N2 C8 1.392(5) . ?
N2 C26 1.474(5) . ?
N1 C16 1.342(5) . ?
N1 C20 1.392(5) . ?
N1 C25 1.462(5) . ?
C5 C4 1.373(5) . ?
C5 H5 0.9300 . ?
C8 C12 1.396(5) . ?
O3 C6 1.236(5) . ?
C12 C11 1.366(6) . ?
C12 H12 0.9300 . ?
C4 C6 1.447(6) . ?
C4 C3 1.475(6) . ?
F1 C22 1.356(5) . ?
C24 C23 1.383(6) . ?
C24 C20 1.410(5) . ?
C24 H24 0.9300 . ?
C19 C20 1.398(6) . ?
C19 C21 1.399(6) . ?
C19 C18 1.481(6) . ?
O5 C18 1.233(5) . ?
C11 C10 1.391(6) . ?
O1 C3 1.318(5) . ?
O1 C2 1.455(6) . ?
C18 C17 1.438(6) . ?
O2 C3 1.203(5) . ?
C10 C9 1.360(6) . ?
C15 O4 1.196(5) . ?
C15 C17 1.481(6) . ?
C17 C16 1.374(6) . ?
C22 C21 1.346(6) . ?
C22 C23 1.383(6) . ?
C21 H21 0.9300 . ?
C9 H9 0.9300 . ?
C16 H16 0.9300 . ?
C26 H26A 0.9600 . ?
C26 H26B 0.9600 . ?
C26 H26C 0.9600 . ?
C13 C14 1.474(8) . ?
C13 H13A 0.9700 . ?
C13 H13B 0.9700 . ?
C25 H25A 0.9600 . ?
C25 H25B 0.9600 . ?
C25 H25C 0.9600 . ?
C2 C1 1.460(9) . ?
C2 H2A 0.9700 . ?
C2 H2B 0.9700 . ?
C1 H1A 0.9600 . ?
C1 H1B 0.9600 . ?
C1 H1C 0.9600 . ?
C14 H14A 0.9600 . ?
C14 H14B 0.9600 . ?
C14 H14C 0.9600 . ?

loop_
_geom_torsion_atom_site_label_1
_geom_torsion_atom_site_label_2
_geom_torsion_atom_site_label_3
_geom_torsion_atom_site_label_4
_geom_torsion
_geom_torsion_site_symmetry_1
_geom_torsion_site_symmetry_2
_geom_torsion_site_symmetry_3
_geom_torsion_site_symmetry_4
_geom_torsion_publ_flag
C8 N2 C5 C4 1.5(6) . . . . ?
C26 N2 C5 C4 178.7(4) . . . . ?
C9 C7 C8 N2 176.9(3) . . . . ?
C6 C7 C8 N2 -1.8(5) . . . . ?
C9 C7 C8 C12 -3.0(5) . . . . ?
C6 C7 C8 C12 178.2(3) . . . . ?
C5 N2 C8 C7 0.8(5) . . . . ?
C26 N2 C8 C7 -176.4(3) . . . . ?
C5 N2 C8 C12 -179.3(3) . . . . ?
C26 N2 C8 C12 3.6(5) . . . . ?
C7 C8 C12 C11 2.2(6) . . . . ?
N2 C8 C12 C11 -177.8(4) . . . . ?
N2 C5 C4 C6 -2.7(6) . . . . ?
N2 C5 C4 C3 177.9(3) . . . . ?
C5 C4 C6 O3 -179.1(4) . . . . ?
C3 C4 C6 O3 0.3(6) . . . . ?
C5 C4 C6 C7 1.5(5) . . . . ?
C3 C4 C6 C7 -179.2(4) . . . . ?
C8 C7 C6 O3 -178.8(4) . . . . ?
C9 C7 C6 O3 2.5(5) . . . . ?
C8 C7 C6 C4 0.7(5) . . . . ?
C9 C7 C6 C4 -178.1(3) . . . . ?
C8 C12 C11 C10 0.1(6) . . . . ?
C8 C12 C11 Cl1 179.9(3) . . . . ?
C20 C19 C18 O5 -173.3(4) . . . . ?
C21 C19 C18 O5 5.7(6) . . . . ?
C20 C19 C18 C17 3.9(5) . . . . ?
C21 C19 C18 C17 -177.1(4) . . . . ?
C21 C19 C20 N1 178.5(3) . . . . ?
C18 C19 C20 N1 -2.5(5) . . . . ?
C21 C19 C20 C24 -1.5(5) . . . . ?
C18 C19 C20 C24 177.5(3) . . . . ?
C16 N1 C20 C19 0.4(5) . . . . ?
C25 N1 C20 C19 -179.3(4) . . . . ?
C16 N1 C20 C24 -179.6(3) . . . . ?
C25 N1 C20 C24 0.8(5) . . . . ?
C23 C24 C20 C19 0.6(5) . . . . ?
C23 C24 C20 N1 -179.5(3) . . . . ?
C12 C11 C10 F2 177.7(4) . . . . ?
Cl1 C11 C10 F2 -2.0(5) . . . . ?
C12 C11 C10 C9 -1.6(6) . . . . ?
Cl1 C11 C10 C9 178.6(3) . . . . ?
C13 O6 C15 O4 0.5(6) . . . . ?
C13 O6 C15 C17 178.3(4) . . . . ?
O5 C18 C17 C16 173.5(4) . . . . ?
C19 C18 C17 C16 -3.5(5) . . . . ?
O5 C18 C17 C15 -9.5(6) . . . . ?
C19 C18 C17 C15 173.5(3) . . . . ?
O4 C15 C17 C16 157.9(4) . . . . ?
O6 C15 C17 C16 -19.8(5) . . . . ?
O4 C15 C17 C18 -19.1(6) . . . . ?
O6 C15 C17 C18 163.2(4) . . . . ?
C2 O1 C3 O2 -0.4(7) . . . . ?
C2 O1 C3 C4 178.9(4) . . . . ?
C5 C4 C3 O2 -1.3(6) . . . . ?
C6 C4 C3 O2 179.3(4) . . . . ?
C5 C4 C3 O1 179.4(4) . . . . ?
C6 C4 C3 O1 0.0(6) . . . . ?
F1 C22 C21 C19 179.6(4) . . . . ?
C23 C22 C21 C19 1.2(6) . . . . ?
C20 C19 C21 C22 0.6(6) . . . . ?
C18 C19 C21 C22 -178.4(4) . . . . ?
F2 C10 C9 C7 -178.6(4) . . . . ?
C11 C10 C9 C7 0.8(6) . . . . ?
C8 C7 C9 C10 1.6(6) . . . . ?
C6 C7 C9 C10 -179.7(4) . . . . ?
C20 N1 C16 C17 0.0(6) . . . . ?
C25 N1 C16 C17 179.7(4) . . . . ?
C18 C17 C16 N1 1.7(6) . . . . ?
C15 C17 C16 N1 -175.3(4) . . . . ?
C21 C22 C23 C24 -2.2(6) . . . . ?
F1 C22 C23 C24 179.4(4) . . . . ?
C21 C22 C23 Cl2 178.5(3) . . . . ?
F1 C22 C23 Cl2 0.1(5) . . . . ?
C20 C24 C23 C22 1.2(6) . . . . ?
C20 C24 C23 Cl2 -179.4(3) . . . . ?
C15 O6 C13 C14 -177.1(4) . . . . ?
C3 O1 C2 C1 156.9(5) . . . . ?
